data_1007209
loop_
_publ_author_name
'Schuelke, U'
'Averbuch-Pouchot, M T'
'Durif, A'

_publ_section_title
;
Crystal structure of sodium cyclooctaphosphate hexahydrate,
Na~8~P~8~O~24~ . 6H~2~O
;
_journal_coden_ASTM JSSCBI
_journal_name_full 'Journal of Solid State Chemistry'
_journal_page_first 213
_journal_page_last 218
_journal_paper_doi 10.1016/0022-4596(92)90090-I
_journal_volume 98
_journal_year 1992
_chemical_formula_structural 'Na8 (P8 O24) (H2 O)6'
_chemical_formula_sum 'H12 Na8 O30 P8'
_chemical_name_systematic 'Octasodium cyclo-octaphosphate hexahydrate'
_space_group_IT_number 2
_symmetry_cell_setting triclinic
_symmetry_Int_Tables_number 2
_symmetry_space_group_name_Hall '-P 1'
_symmetry_space_group_name_H-M 'P -1'
_cell_angle_alpha 104.06(5)
_cell_angle_beta 101.21(5)
_cell_angle_gamma 90.88(5)
_cell_formula_units_Z 1
_cell_length_a 6.622(2)
_cell_length_b 10.031(4)
_cell_length_c 11.250(4)
_cell_volume 709.5
_refine_ls_R_factor_all 0.036
_cod_database_code 1007209

loop_
_symmetry_equiv_pos_as_xyz
x,y,z
-x,-y,-z

loop_
_atom_site_label
_atom_site_type_symbol
_atom_site_symmetry_multiplicity
_atom_site_Wyckoff_symbol
_atom_site_fract_x
_atom_site_fract_y
_atom_site_fract_z
_atom_site_occupancy
_atom_site_attached_hydrogens
_atom_site_calc_flag
P1 P5+ 2 i 0.5972(2) 0.2260(1) 0.8110(1) 1. 0 d
P2 P5+ 2 i 0.6811(2) 0.3570(1) 0.0881(1) 1. 0 d
P3 P5+ 2 i 0.9672(2) 0.2443(1) 0.2610(1) 1. 0 d
P4 P5+ 2 i 0.7811(2) -0.0188(1) 0.6984(1) 1. 0 d
Na1 Na1+ 2 i 0.2514(4) -0.0269(2) 0.5870(2) 1. 0 d
Na2 Na1+ 2 i 0.0804(3) 0.2855(2) 0.7643(2) 1. 0 d
Na3 Na1+ 2 i 0.4936(3) 0.3408(2) 0.3648(2) 1. 0 d
Na4 Na1+ 2 i 0.1851(3) 0.4392(2) 0.1073(2) 1. 0 d
O1 O2- 2 i 0.2672(6) 0.6684(4) 0.2128(3) 1. 0 d
O2 O2- 2 i 0.4382(5) 0.7324(4) 0.0478(3) 1. 0 d
O3 O2- 2 i 0.2760(5) 0.9088(4) 0.1836(3) 1. 0 d
O4 O2- 2 i 0.6101(6) 0.8144(4) 0.2704(3) 1. 0 d
O5 O2- 2 i 0.8224(6) 0.2379(4) 0.1274(3) 1. 0 d
O6 O2- 2 i 0.8170(6) 0.4718(4) 0.0769(3) 1. 0 d
O7 O2- 2 i 0.5238(6) 0.3848(4) 0.1666(3) 1. 0 d
O8 O2- 2 i 0.1261(6) 0.3614(4) 0.2918(3) 1. 0 d
O9 O2- 2 i 0.8409(5) 0.2343(4) 0.3552(3) 1. 0 d
O10 O2- 2 i 0.0684(6) 0.1013(4) 0.2168(3) 1. 0 d
O11 O2- 2 i 0.0933(6) 0.9485(4) 0.3683(3) 1. 0 d
O12 O2- 2 i 0.4045(6) 0.1065(4) 0.3743(4) 1. 0 d
O13 O2- 2 i 0.8598(6) 0.7896(5) 0.0390(4) 1. 0 d
O14 O2- 2 i 0.9666(7) 0.6119(4) 0.4026(4) 1. 0 d
O15 O2- 2 i 0.5369(8) 0.5917(5) 0.4235(4) 1. 0 d
H1 H1+ 2 i 0.06(1) 0.144(8) 0.960(7) 1. 0 d
H2 H1+ 2 i 0.25(2) 0.18(1) -0.017(9) 1. 0 d
H3 H1+ 2 i 0.02(2) 0.65(1) 0.490(9) 1. 0 d
H4 H1+ 2 i 0.03(1) 0.554(7) 0.380(6) 1. 0 d
H5 H1+ 2 i 0.45(1) 0.612(9) 0.364(8) 1. 0 d
H6 H1+ 2 i 0.62(2) 0.61(1) 0.40(1) 1. 0 d

loop_
_atom_type_symbol
_atom_type_oxidation_number
P5+ 5.000
Na1+ 1.000
O2- -2.000
H1+ 1.000
